data_4301257
loop_
_publ_author_name
'Wei Wei'
'Mingyan Wu'
'Qiang Gao'
'Qingfu Zhang'
'Yougui Huang'
'Feilong Jiang'
'Maochun Hong'

_publ_section_title
;
A Novel Supramolecular Tetrahedron Assembled from Tetranuclear Copper(I)
Cluster Molecules via Aryl Embrace Interactions
;
_journal_name_full 'Inorganic Chemistry'
_journal_page_first 420
_journal_page_last 422
_journal_paper_doi 10.1021/ic801972e
_journal_volume 48
_journal_year 2009
_chemical_formula_moiety 'C42 H33 Cu4 I N24 S6'
_chemical_formula_sum 'C42 H33 Cu4 I N24 S6'
_chemical_formula_weight 1447.38
_chemical_name_systematic
; 
 ? 
;
_space_group_IT_number 218
_symmetry_cell_setting cubic
_symmetry_space_group_name_Hall 'P -4n 2 3'
_symmetry_space_group_name_H-M 'P -4 3 n'
_atom_sites_solution_hydrogens geom
_atom_sites_solution_primary direct
_atom_sites_solution_secondary difmap
_audit_creation_method SHELXL-97
_cell_angle_alpha 90.00
_cell_angle_beta 90.00
_cell_angle_gamma 90.00
_cell_formula_units_Z 8
_cell_length_a 22.4646(3)
_cell_length_b 22.4646(3)
_cell_length_c 22.4646(3)
_cell_measurement_reflns_used 3453
_cell_measurement_temperature 293(2)
_cell_measurement_theta_max 27.4797
_cell_measurement_theta_min 2.0271
_cell_volume 11336.9(3)
_computing_cell_refinement 'CrystalClear (Rigaku Corp., 2000)'
_computing_data_collection 'CrystalClear (Rigaku Corp., 2000)'
_computing_data_reduction 'CrystalClear (Rigaku Corp., 2000)'
_computing_molecular_graphics 'SHELXL-97 (Sheldrick, 1997)'
_computing_publication_material 'SHELXL-97 (Sheldrick, 1997)'
_computing_structure_refinement 'SHELXL-97 (Sheldrick, 1997)'
_computing_structure_solution 'SHELXS-97 (Sheldrick, 1990)'
_diffrn_ambient_temperature 293(2)
_diffrn_detector_area_resol_mean 14.6306
_diffrn_measured_fraction_theta_full 0.990
_diffrn_measured_fraction_theta_max 0.990
_diffrn_measurement_device_type 'Rigaku Mercury CCD area-detector'
_diffrn_measurement_method dtprofit.ref
_diffrn_radiation_monochromator graphite
_diffrn_radiation_source 'fine-focus sealed tube'
_diffrn_radiation_type MoK\a
_diffrn_radiation_wavelength 0.71073
_diffrn_reflns_av_R_equivalents 0.0335
_diffrn_reflns_av_sigmaI/netI 0.0195
_diffrn_reflns_limit_h_max 27
_diffrn_reflns_limit_h_min -26
_diffrn_reflns_limit_k_max 29
_diffrn_reflns_limit_k_min -25
_diffrn_reflns_limit_l_max 13
_diffrn_reflns_limit_l_min -29
_diffrn_reflns_number 37889
_diffrn_reflns_theta_full 27.46
_diffrn_reflns_theta_max 27.46
_diffrn_reflns_theta_min 3.27
_exptl_absorpt_coefficient_mu 2.301
_exptl_absorpt_correction_T_max 0.720
_exptl_absorpt_correction_T_min 0.555
_exptl_absorpt_correction_type multi-scan
_exptl_crystal_colour colourless
_exptl_crystal_density_diffrn 1.696
_exptl_crystal_density_method 'not measured'
_exptl_crystal_description Prism
_exptl_crystal_F_000 5744
_exptl_crystal_size_max 0.26
_exptl_crystal_size_mid 0.26
_exptl_crystal_size_min 0.14
_refine_diff_density_max 0.965
_refine_diff_density_min -0.498
_refine_diff_density_rms 0.064
_refine_ls_abs_structure_details 'Flack H D (1983), Acta Cryst. A39, 876-881'
_refine_ls_abs_structure_Flack -0.014(17)
_refine_ls_extinction_method none
_refine_ls_goodness_of_fit_ref 1.068
_refine_ls_hydrogen_treatment constr
_refine_ls_matrix_type full
_refine_ls_number_parameters 232
_refine_ls_number_reflns 4311
_refine_ls_number_restraints 0
_refine_ls_restrained_S_all 1.068
_refine_ls_R_factor_all 0.0401
_refine_ls_R_factor_gt 0.0374
_refine_ls_shift/su_max 0.001
_refine_ls_shift/su_mean 0.000
_refine_ls_structure_factor_coef Fsqd
_refine_ls_weighting_details 'calc w=1/[\s^2^(Fo^2^)+(0.0665P)^2^+4.3720P] where P=(Fo^2^+2Fc^2^)/3'
_refine_ls_weighting_scheme calc
_refine_ls_wR_factor_gt 0.1054
_refine_ls_wR_factor_ref 0.1080
_reflns_number_gt 4031
_reflns_number_total 4311
_reflns_threshold_expression >2sigma(I)
_cod_data_source_file ic801972e_si_002.cif
_cod_data_source_block c:\cu4i\cu4i\y
_cod_depositor_comments
;
The following automatic conversions were performed:
'_exptl_absorpt_correction_type' value 'Multi-scan' changed to
'multi-scan' according to
'/home/saulius/struct/CIF-dictionaries/cif_core.dic' dictionary named
'cif_core.dic' version 2.4.1 from 2010-06-29.

Automatic conversion script
Id: cif_fix_enum 1527 2010-12-29 10:47:43Z saulius 
;
_cod_original_sg_symbol_Hall P-4n23
_cod_database_code 4301257

loop_
_symmetry_equiv_pos_as_xyz
'x, y, z'
'y+1/2, -x+1/2, -z+1/2'
'-x, -y, z'
'-y+1/2, x+1/2, -z+1/2'
'-x+1/2, z+1/2, -y+1/2'
'x, -y, -z'
'-x+1/2, -z+1/2, y+1/2'
'-z+1/2, -y+1/2, x+1/2'
'-x, y, -z'
'z+1/2, -y+1/2, -x+1/2'
'z, x, y'
'y, z, x'
'-y, -z, x'
'z, -x, -y'
'-y, z, -x'
'-z, -x, y'
'-z, x, -y'
'y, -z, -x'
'-y+1/2, -x+1/2, z+1/2'
'y+1/2, x+1/2, z+1/2'
'x+1/2, -z+1/2, -y+1/2'
'x+1/2, z+1/2, y+1/2'
'-z+1/2, y+1/2, -x+1/2'
'z+1/2, y+1/2, x+1/2'

loop_
_atom_site_label
_atom_site_type_symbol
_atom_site_fract_x
_atom_site_fract_y
_atom_site_fract_z
_atom_site_U_iso_or_equiv
_atom_site_adp_type
_atom_site_occupancy
_atom_site_symmetry_multiplicity
_atom_site_calc_flag
_atom_site_refinement_flags
_atom_site_disorder_assembly
_atom_site_disorder_group
I1 I 0.192257(13) 0.807743(13) 0.807743(13) 0.05215(13) Uani 1 3 d S . .
Cu1 Cu 0.11211(3) 0.88789(3) 0.88789(3) 0.0608(3) Uani 1 3 d S . .
Cu2 Cu 0.21790(2) 0.92731(3) 0.83264(2) 0.06060(17) Uani 1 1 d . . .
S1 S 0.26922(6) 0.95761(6) 0.75123(5) 0.0654(3) Uani 1 1 d . . .
S2 S 0.12345(5) 0.97602(4) 0.83817(4) 0.0506(2) Uani 1 1 d . . .
N1 N 0.35952(15) 0.99859(19) 0.82215(16) 0.0551(8) Uani 1 1 d . . .
H1 H 0.3494 0.9793 0.8536 0.066 Uiso 1 1 calc R . .
N2 N 0.40690(19) 1.0353(2) 0.8192(2) 0.0684(11) Uani 1 1 d . . .
N3 N 0.40882(19) 1.0570(2) 0.7668(2) 0.0695(11) Uani 1 1 d . . .
N4 N 0.36222(16) 1.03348(17) 0.73536(17) 0.0546(8) Uani 1 1 d . . .
N5 N 0.07234(17) 0.91409(15) 0.74605(16) 0.0502(7) Uani 1 1 d . . .
N6 N 0.05564(19) 0.92560(16) 0.68903(17) 0.0541(8) Uani 1 1 d . . .
N7 N 0.06694(17) 0.98001(15) 0.67488(15) 0.0521(8) Uani 1 1 d . . .
N8 N 0.09162(14) 1.00504(14) 0.72379(15) 0.0462(7) Uani 1 1 d . . .
C1 C 0.33000(19) 0.99574(18) 0.77035(17) 0.0498(8) Uani 1 1 d . . .
C2 C 0.3486(2) 1.0521(2) 0.6771(2) 0.0612(11) Uani 1 1 d . . .
C3 C 0.3402(5) 1.0138(4) 0.6349(3) 0.116(3) Uani 1 1 d . . .
H3 H 0.3458 0.9735 0.6426 0.139 Uiso 1 1 calc R . .
C4 C 0.3229(6) 1.0316(6) 0.5782(4) 0.184(7) Uani 1 1 d . . .
H4 H 0.3192 1.0044 0.5472 0.221 Uiso 1 1 calc R . .
C5 C 0.3115(5) 1.0914(6) 0.5699(5) 0.160(6) Uani 1 1 d . . .
H5 H 0.2958 1.1042 0.5338 0.192 Uiso 1 1 calc R . .
C6 C 0.3225(3) 1.1315(5) 0.6124(5) 0.122(3) Uani 1 1 d . . .
H6 H 0.3176 1.1718 0.6045 0.147 Uiso 1 1 calc R . .
C7 C 0.3410(3) 1.1134(3) 0.6679(3) 0.0833(18) Uani 1 1 d . . .
H7 H 0.3483 1.1408 0.6981 0.100 Uiso 1 1 calc R . .
C8 C 0.09505(18) 0.96420(16) 0.76822(18) 0.0455(8) Uani 1 1 d . . .
C9 C 0.10945(19) 1.06641(17) 0.72298(18) 0.0480(8) Uani 1 1 d . . .
C10 C 0.1505(3) 1.0848(2) 0.6813(2) 0.0646(12) Uani 1 1 d . . .
H10 H 0.1668 1.0579 0.6544 0.078 Uiso 1 1 calc R . .
C11 C 0.1670(3) 1.1439(2) 0.6801(3) 0.0754(14) Uani 1 1 d . . .
H11 H 0.1930 1.1573 0.6509 0.091 Uiso 1 1 calc R . .
C12 C 0.1453(3) 1.1830(2) 0.7216(2) 0.0661(12) Uani 1 1 d . . .
H12 H 0.1587 1.2221 0.7220 0.079 Uiso 1 1 calc R . .
C13 C 0.1042(2) 1.1648(2) 0.7624(2) 0.0627(11) Uani 1 1 d . . .
H13 H 0.0885 1.1919 0.7894 0.075 Uiso 1 1 calc R . .
C14 C 0.0857(2) 1.10480(19) 0.7636(2) 0.0525(9) Uani 1 1 d . . .
H14 H 0.0579 1.0917 0.7914 0.063 Uiso 1 1 calc R . .

loop_
_atom_site_aniso_label
_atom_site_aniso_U_11
_atom_site_aniso_U_22
_atom_site_aniso_U_33
_atom_site_aniso_U_23
_atom_site_aniso_U_13
_atom_site_aniso_U_12
I1 0.05215(13) 0.05215(13) 0.05215(13) 0.00430(12) -0.00430(12) -0.00430(12)
Cu1 0.0608(3) 0.0608(3) 0.0608(3) 0.0182(3) -0.0182(3) -0.0182(3)
Cu2 0.0552(3) 0.0807(4) 0.0459(3) 0.0111(2) -0.0055(2) -0.0158(3)
S1 0.0710(7) 0.0805(7) 0.0448(5) 0.0032(5) 0.0025(5) -0.0278(6)
S2 0.0615(6) 0.0443(5) 0.0459(5) 0.0038(4) -0.0093(4) -0.0086(4)
N1 0.0497(17) 0.064(2) 0.0517(18) 0.0061(16) 0.0019(14) -0.0050(17)
N2 0.056(2) 0.078(3) 0.071(3) 0.008(2) -0.0042(18) -0.0151(19)
N3 0.059(2) 0.072(3) 0.078(3) 0.009(2) -0.0038(19) -0.0193(19)
N4 0.0536(18) 0.0559(19) 0.0544(19) 0.0059(16) 0.0045(15) -0.0080(16)
N5 0.0567(18) 0.0402(15) 0.0537(18) 0.0028(14) -0.0093(15) -0.0010(14)
N6 0.068(2) 0.0455(16) 0.0486(17) 0.0026(15) -0.0126(16) -0.0011(15)
N7 0.067(2) 0.0432(16) 0.0461(17) 0.0037(13) -0.0093(15) 0.0007(15)
N8 0.0508(16) 0.0377(14) 0.0502(16) 0.0020(13) -0.0048(13) 0.0004(13)
C1 0.056(2) 0.0449(18) 0.0485(19) 0.0030(16) 0.0105(16) 0.0011(17)
C2 0.061(3) 0.065(3) 0.058(3) 0.013(2) 0.006(2) -0.012(2)
C3 0.184(9) 0.104(6) 0.059(3) 0.006(3) 0.013(4) -0.053(6)
C4 0.282(16) 0.204(12) 0.066(4) 0.041(6) -0.040(7) -0.155(12)
C5 0.151(8) 0.226(13) 0.103(6) 0.105(8) -0.064(6) -0.100(9)
C6 0.085(5) 0.152(7) 0.131(7) 0.088(7) 0.003(5) 0.004(5)
C7 0.073(3) 0.085(4) 0.092(4) 0.034(3) 0.023(3) 0.011(3)
C8 0.0470(18) 0.0402(17) 0.0494(19) 0.0039(15) -0.0031(15) -0.0027(15)
C9 0.056(2) 0.0412(18) 0.0471(19) 0.0045(15) -0.0040(17) 0.0019(16)
C10 0.086(3) 0.052(2) 0.056(2) 0.0044(18) 0.022(2) 0.003(2)
C11 0.089(4) 0.065(3) 0.072(3) 0.016(2) 0.015(3) -0.010(3)
C12 0.081(3) 0.044(2) 0.073(3) 0.012(2) -0.015(3) -0.009(2)
C13 0.076(3) 0.046(2) 0.066(3) -0.011(2) -0.010(2) 0.009(2)
C14 0.052(2) 0.049(2) 0.056(2) -0.0026(17) -0.0001(18) 0.0042(17)

loop_
_atom_type_symbol
_atom_type_description
_atom_type_scat_dispersion_real
_atom_type_scat_dispersion_imag
_atom_type_scat_source
C C 0.0033 0.0016 'International Tables Vol C Tables 4.2.6.8 and 6.1.1.4'
H H 0.0000 0.0000 'International Tables Vol C Tables 4.2.6.8 and 6.1.1.4'
N N 0.0061 0.0033 'International Tables Vol C Tables 4.2.6.8 and 6.1.1.4'
S S 0.1246 0.1234 'International Tables Vol C Tables 4.2.6.8 and 6.1.1.4'
Cu Cu 0.3201 1.2651 'International Tables Vol C Tables 4.2.6.8 and 6.1.1.4'
I I -0.4742 1.8119 'International Tables Vol C Tables 4.2.6.8 and 6.1.1.4'

loop_
_geom_angle_atom_site_label_1
_geom_angle_atom_site_label_2
_geom_angle_atom_site_label_3
_geom_angle
_geom_angle_site_symmetry_1
_geom_angle_site_symmetry_3
_geom_angle_publ_flag
Cu2 I1 Cu2 92.68(2) . 15_656 ?
Cu2 I1 Cu2 92.68(2) . 16_665 ?
Cu2 I1 Cu2 92.68(2) 15_656 16_665 ?
S2 Cu1 S2 117.69(2) 16_665 15_656 ?
S2 Cu1 S2 117.69(2) 16_665 . ?
S2 Cu1 S2 117.69(2) 15_656 . ?
S2 Cu1 Cu2 146.38(5) 16_665 15_656 ?
S2 Cu1 Cu2 54.56(3) 15_656 15_656 ?
S2 Cu1 Cu2 90.25(3) . 15_656 ?
S2 Cu1 Cu2 90.25(3) 16_665 . ?
S2 Cu1 Cu2 146.38(5) 15_656 . ?
S2 Cu1 Cu2 54.56(3) . . ?
Cu2 Cu1 Cu2 91.82(4) 15_656 . ?
S2 Cu1 Cu2 54.56(3) 16_665 16_665 ?
S2 Cu1 Cu2 90.25(3) 15_656 16_665 ?
S2 Cu1 Cu2 146.38(5) . 16_665 ?
Cu2 Cu1 Cu2 91.82(4) 15_656 16_665 ?
Cu2 Cu1 Cu2 91.82(4) . 16_665 ?
N5 Cu2 S1 122.05(11) 16_665 . ?
N5 Cu2 S2 108.05(12) 16_665 . ?
S1 Cu2 S2 110.85(5) . . ?
N5 Cu2 I1 105.63(11) 16_665 . ?
S1 Cu2 I1 103.38(4) . . ?
S2 Cu2 I1 105.46(3) . . ?
N5 Cu2 Cu1 86.56(10) 16_665 . ?
S1 Cu2 Cu1 151.29(4) . . ?
S2 Cu2 Cu1 51.22(3) . . ?
I1 Cu2 Cu1 67.31(3) . . ?
C1 S1 Cu2 111.27(14) . . ?
C8 S2 Cu1 105.77(13) . . ?
C8 S2 Cu2 102.21(15) . . ?
Cu1 S2 Cu2 74.22(4) . . ?
N2 N1 C1 112.1(4) . . ?
N2 N1 H1 123.9 . . ?
C1 N1 H1 123.9 . . ?
N3 N2 N1 107.8(4) . . ?
N2 N3 N4 107.6(4) . . ?
C1 N4 N3 110.4(4) . . ?
C1 N4 C2 127.2(4) . . ?
N3 N4 C2 122.1(4) . . ?
C8 N5 N6 107.3(3) . . ?
C8 N5 Cu2 128.3(3) . 15_656 ?
N6 N5 Cu2 123.8(3) . 15_656 ?
N7 N6 N5 111.0(3) . . ?
N6 N7 N8 105.9(3) . . ?
N7 N8 C8 109.8(3) . . ?
N7 N8 C9 120.2(3) . . ?
C8 N8 C9 130.0(3) . . ?
N1 C1 N4 102.0(4) . . ?
N1 C1 S1 130.8(3) . . ?
N4 C1 S1 127.2(3) . . ?
C3 C2 C7 121.7(6) . . ?
C3 C2 N4 121.1(6) . . ?
C7 C2 N4 117.1(5) . . ?
C2 C3 C4 121.4(10) . . ?
C2 C3 H3 119.3 . . ?
C4 C3 H3 119.3 . . ?
C3 C4 C5 117.1(10) . . ?
C3 C4 H4 121.4 . . ?
C5 C4 H4 121.4 . . ?
C6 C5 C4 121.7(7) . . ?
C6 C5 H5 119.2 . . ?
C4 C5 H5 119.2 . . ?
C5 C6 C7 120.4(9) . . ?
C5 C6 H6 119.8 . . ?
C7 C6 H6 119.8 . . ?
C6 C7 C2 117.4(8) . . ?
C6 C7 H7 121.3 . . ?
C2 C7 H7 121.3 . . ?
N5 C8 N8 105.9(3) . . ?
N5 C8 S2 128.0(3) . . ?
N8 C8 S2 126.1(3) . . ?
C14 C9 C10 121.8(4) . . ?
C14 C9 N8 119.3(4) . . ?
C10 C9 N8 118.9(4) . . ?
C11 C10 C9 118.9(5) . . ?
C11 C10 H10 120.6 . . ?
C9 C10 H10 120.6 . . ?
C12 C11 C10 120.5(5) . . ?
C12 C11 H11 119.7 . . ?
C10 C11 H11 119.7 . . ?
C13 C12 C11 120.4(4) . . ?
C13 C12 H12 119.8 . . ?
C11 C12 H12 119.8 . . ?
C12 C13 C14 119.9(4) . . ?
C12 C13 H13 120.0 . . ?
C14 C13 H13 120.0 . . ?
C9 C14 C13 118.4(4) . . ?
C9 C14 H14 120.8 . . ?
C13 C14 H14 120.8 . . ?

loop_
_geom_bond_atom_site_label_1
_geom_bond_atom_site_label_2
_geom_bond_distance
_geom_bond_site_symmetry_2
_geom_bond_publ_flag
I1 Cu2 2.8034(7) . ?
I1 Cu2 2.8034(7) 15_656 ?
I1 Cu2 2.8034(7) 16_665 ?
Cu1 S2 2.2874(10) 16_665 ?
Cu1 S2 2.2874(10) 15_656 ?
Cu1 S2 2.2874(10) . ?
Cu1 Cu2 2.8236(9) 15_656 ?
Cu1 Cu2 2.8236(9) . ?
Cu1 Cu2 2.8236(9) 16_665 ?
Cu2 N5 2.001(3) 16_665 ?
Cu2 S1 2.2665(12) . ?
Cu2 S2 2.3907(13) . ?
S1 C1 1.668(4) . ?
S2 C8 1.717(4) . ?
N1 N2 1.348(6) . ?
N1 C1 1.341(6) . ?
N1 H1 0.8600 . ?
N2 N3 1.275(6) . ?
N3 N4 1.368(6) . ?
N4 C1 1.364(5) . ?
N4 C2 1.407(6) . ?
N5 C8 1.333(5) . ?
N5 N6 1.359(5) . ?
N5 Cu2 2.001(3) 15_656 ?
N6 N7 1.288(5) . ?
N7 N8 1.353(5) . ?
N8 C8 1.358(5) . ?
N8 C9 1.436(5) . ?
C2 C3 1.295(9) . ?
C2 C7 1.405(8) . ?
C3 C4 1.390(12) . ?
C3 H3 0.9300 . ?
C4 C5 1.381(18) . ?
C4 H4 0.9300 . ?
C5 C6 1.335(16) . ?
C5 H5 0.9300 . ?
C6 C7 1.374(11) . ?
C6 H6 0.9300 . ?
C7 H7 0.9300 . ?
C9 C14 1.364(6) . ?
C9 C10 1.378(6) . ?
C10 C11 1.377(7) . ?
C10 H10 0.9300 . ?
C11 C12 1.371(8) . ?
C11 H11 0.9300 . ?
C12 C13 1.363(8) . ?
C12 H12 0.9300 . ?
C13 C14 1.411(6) . ?
C13 H13 0.9300 . ?
C14 H14 0.9300 . ?
